data_2014491
loop_
_publ_author_name
'Bruno, Giuseppe'
'Nicol\'o, Francesco'
'Rotondo, Archimede'
'Foti, Francesco'
'Risitano, Francesco'
'Grassi, Giovanni'

_publ_section_title
;
 Four bromo-substituted pyrazoline and isoxazolinone spiro derivatives
;
_journal_issue 12
_journal_name_full 'Acta Crystallographica Section C'
_journal_page_first o879
_journal_page_last o883
_journal_paper_doi 10.1107/S0108270104022231
_journal_volume 60
_journal_year 2004
_chemical_formula_moiety 'C30 H22.89 Br1.11 N4 O'
_chemical_formula_sum 'C30 H22.89 Br1.11 N4 O'
_chemical_formula_weight 544.11
_chemical_name_systematic 3-Bromo-1,7,9-triphenyl-4-p-tolyl-1,2,7,8-tetraazaspiro[4.4]nona-2,8-dien-6-one
_space_group_IT_number 14
_symmetry_cell_setting monoclinic
_symmetry_space_group_name_Hall '-P 2ybc'
_symmetry_space_group_name_H-M 'P 1 21/c 1'
_audit_creation_method 'WinGX routine CIF_UPDATE'
_cell_angle_alpha 90
_cell_angle_beta 98.500(10)
_cell_angle_gamma 90
_cell_formula_units_Z 4
_cell_length_a 10.1070(10)
_cell_length_b 13.578(3)
_cell_length_c 19.146(3)
_cell_measurement_reflns_used 25
_cell_measurement_temperature 298(2)
_cell_measurement_theta_max 15.98
_cell_measurement_theta_min 4.38
_cell_volume 2598.6(8)
_computing_cell_refinement XSCANS
_computing_data_collection 'XSCANS (Siemens, 1989)'
_computing_data_reduction 'XPREPW (Bruker, 1997)'
_computing_molecular_graphics 'XPW (Bruker, 1997)'
_computing_publication_material 'PARST97 (Nardelli, 1995) and WinGX-PC (Version 1.6.4.05; Farrugia, 1999)'
_computing_structure_refinement 'SHELXL97 (Sheldrick, 1997)'
_computing_structure_solution 'SIR97 (Altomare et al., 1994)'
_diffrn_measured_fraction_theta_full 0.99
_diffrn_measured_fraction_theta_max 0.99
_diffrn_measurement_device_type 'Bruker P4'
_diffrn_measurement_method \w
_diffrn_radiation_type MoK\a
_diffrn_radiation_wavelength 0.71073
_diffrn_reflns_av_R_equivalents 0.0374
_diffrn_reflns_limit_h_max 12
_diffrn_reflns_limit_h_min -1
_diffrn_reflns_limit_k_max 1
_diffrn_reflns_limit_k_min -16
_diffrn_reflns_limit_l_max 22
_diffrn_reflns_limit_l_min -22
_diffrn_reflns_number 5812
_diffrn_reflns_theta_full 25
_diffrn_reflns_theta_max 25
_diffrn_reflns_theta_min 1.85
_diffrn_standards_decay_% 0
_diffrn_standards_interval_count 197
_diffrn_standards_number 3
_exptl_absorpt_coefficient_mu 1.781
_exptl_absorpt_correction_T_max 0.726
_exptl_absorpt_correction_T_min 0.459
_exptl_absorpt_correction_type '\y scan'
_exptl_absorpt_process_details '(North et al., 1968)'
_exptl_crystal_colour colourless
_exptl_crystal_density_diffrn 1.391
_exptl_crystal_density_meas ?
_exptl_crystal_density_method 'not measured'
_exptl_crystal_description prismatic
_exptl_crystal_F_000 1111
_exptl_crystal_size_max 0.36
_exptl_crystal_size_mid 0.34
_exptl_crystal_size_min 0.18
_refine_diff_density_max 0.363
_refine_diff_density_min -0.45
_refine_ls_extinction_method none
_refine_ls_goodness_of_fit_ref 1.017
_refine_ls_hydrogen_treatment constr
_refine_ls_matrix_type full
_refine_ls_number_parameters 335
_refine_ls_number_reflns 4510
_refine_ls_number_restraints 0
_refine_ls_restrained_S_all 1.017
_refine_ls_R_factor_gt 0.057
_refine_ls_shift/su_max 0
_refine_ls_structure_factor_coef Fsqd
_refine_ls_weighting_details 'calc w = 1/[\s^2^(Fo^2^)+(0.0641P)^2^+0.8649P] where P=(Fo^2^+2Fc^2^)/3'
_refine_ls_weighting_scheme calc
_refine_ls_wR_factor_ref 0.1487
_reflns_number_gt 2455
_reflns_number_total 4510
_reflns_threshold_expression I>2\s(I)
_cod_data_source_file gd1337.cif
_cod_data_source_block IV
_cod_depositor_comments
;
The following automatic conversions were performed:
'_symmetry_cell_setting' value 'Monoclinic' changed to 'monoclinic'
according to '/home/saulius/struct/CIF-dictionaries/cif_core.dic'
dictionary named 'cif_core.dic' version 2.4.1 from 2010-06-29.

Automatic conversion script
Id: cif_fix_enum 1527 2010-12-29 10:47:43Z saulius 

The following automatic conversions were performed:

'_symmetry_cell_setting' value 'Monoclinic' changed to 'monoclinic'
according to /home/saulius/struct/CIF-dictionaries/cif_core.dic
dictionary named 'cif_core.dic' version 2.4.1 from 2010-06-29.

Automatic conversion script
Id: cif_fix_values 1715 2011-07-08 13:25:40Z adriana 

The following automatic conversions were performed:

'_exptl_crystal_density_meas' value 'not measured' was changed to '?'
- the value is perceived as not measured.

Automatic conversion script
Id: cif_fix_values 3008 2015-01-20 13:52:24Z robertas 
;
_cod_original_sg_symbol_H-M 'P 21/c'
_cod_database_code 2014491

loop_
_symmetry_equiv_pos_as_xyz
'x, y, z'
'-x, y+1/2, -z+1/2'
'-x, -y, -z'
'x, -y-1/2, z-1/2'

loop_
_atom_site_label
_atom_site_fract_x
_atom_site_fract_y
_atom_site_fract_z
_atom_site_U_iso_or_equiv
_atom_site_adp_type
_atom_site_calc_flag
_atom_site_refinement_flags
_atom_site_occupancy
_atom_site_disorder_assembly
_atom_site_disorder_group
_atom_site_type_symbol
Br1 0.62209(7) 1.11856(5) 0.06638(3) 0.0769(3) Uani d . 1 . . Br
O1 0.8674(4) 0.9128(3) 0.24928(19) 0.0677(10) Uani d . 1 . . O
C1 0.7609(5) 0.9008(4) 0.2683(3) 0.0550(13) Uani d . 1 . . C
N2 0.7171(4) 0.8218(3) 0.3048(2) 0.0539(10) Uani d . 1 . . N
N3 0.5898(4) 0.8361(3) 0.3232(2) 0.0510(10) Uani d . 1 . . N
C4 0.5451(5) 0.9219(3) 0.3009(2) 0.0451(11) Uani d . 1 . . C
C5 0.6400(4) 0.9715(3) 0.2578(2) 0.0451(11) Uani d . 1 . . C
N6 0.6819(4) 1.0746(3) 0.2728(2) 0.0547(11) Uani d . 1 . . N
N7 0.6944(4) 1.1241(3) 0.2100(2) 0.0576(11) Uani d . 1 . . N
C8 0.6392(5) 1.0721(4) 0.1597(3) 0.0541(13) Uani d . 1 . . C
C9 0.5723(5) 0.9797(3) 0.1790(2) 0.0502(12) Uani d . 1 . . C
H9 0.4777 0.9952 0.1792 0.06 Uiso calc R 1 . . H
C10 0.7911(5) 0.7366(4) 0.3333(3) 0.0602(14) Uani d . 1 . . C
C11 0.7323(6) 0.6741(4) 0.3764(3) 0.0788(18) Uani d . 1 . . C
H11 0.6477 0.6876 0.3876 0.095 Uiso calc R 1 . . H
C12 0.8022(8) 0.5904(5) 0.4030(4) 0.109(2) Uani d . 1 . . C
H12 0.7639 0.5476 0.4322 0.131 Uiso calc R 1 . . H
C13 0.9256(8) 0.5707(6) 0.3866(5) 0.124(3) Uani d . 1 . . C
H13 0.9721 0.5153 0.4053 0.148 Uiso calc R 1 . . H
C14 0.9810(7) 0.6315(6) 0.3431(5) 0.115(3) Uani d . 1 . . C
H14 1.0647 0.6164 0.3312 0.137 Uiso calc R 1 . . H
C15 0.9154(6) 0.7162(5) 0.3159(3) 0.0826(18) Uani d . 1 . . C
H15 0.9547 0.7582 0.2865 0.099 Uiso calc R 1 . . H
C16 0.4132(5) 0.9544(3) 0.3121(2) 0.0480(12) Uani d . 1 . . C
C17 0.3749(5) 1.0528(4) 0.3059(3) 0.0589(14) Uani d . 1 . . C
H17 0.4339 1.1001 0.2936 0.071 Uiso calc R 1 . . H
C18 0.2500(6) 1.0796(4) 0.3180(3) 0.0729(16) Uani d . 1 . . C
H18 0.2258 1.1457 0.3141 0.087 Uiso calc R 1 . . H
C19 0.1597(6) 1.0129(5) 0.3356(3) 0.0830(19) Uani d . 1 . . C
H19 0.0749 1.0325 0.3435 0.1 Uiso calc R 1 . . H
C20 0.1976(6) 0.9163(5) 0.3414(3) 0.0846(19) Uani d . 1 . . C
H20 0.1374 0.8699 0.3536 0.102 Uiso calc R 1 . . H
C21 0.3213(5) 0.8859(4) 0.3299(3) 0.0692(15) Uani d . 1 . . C
H21 0.3442 0.8195 0.334 0.083 Uiso calc R 1 . . H
C22 0.7690(5) 1.1041(4) 0.3332(3) 0.0514(12) Uani d . 1 B . C
C23 0.8372(5) 1.1921(4) 0.3352(3) 0.0641(15) Uani d . 1 . . C
H23 0.8311 1.2307 0.2947 0.077 Uiso calc R 1 . . H
C24 0.9144(6) 1.2238(5) 0.3965(4) 0.0865(19) Uani d . 1 B . C
H24 0.9598 1.2835 0.3971 0.104 Uiso calc R 1 . . H
C25 0.9243(6) 1.1681(5) 0.4562(3) 0.0866(19) Uani d . 1 . . C
H25 0.9761 1.1899 0.4975 0.104 Uiso calc PR 0.89 A 1 H
Br2 1.0110(6) 1.2117(6) 0.5333(3) 0.097(2) Uani d P 0.11 B 2 Br
C26 0.8592(6) 1.0810(5) 0.4556(3) 0.0754(17) Uani d . 1 B . C
H26 0.8668 1.043 0.4964 0.091 Uiso calc R 1 . . H
C27 0.7813(5) 1.0481(4) 0.3946(3) 0.0649(15) Uani d . 1 . . C
H27 0.7368 0.9882 0.3946 0.078 Uiso calc R 1 B . H
C28 0.5780(5) 0.8881(4) 0.1336(2) 0.0524(12) Uani d . 1 . . C
C29 0.4679(5) 0.8280(4) 0.1215(3) 0.0623(14) Uani d . 1 . . C
H29 0.3917 0.8436 0.1412 0.075 Uiso calc R 1 . . H
C30 0.4693(7) 0.7447(4) 0.0803(3) 0.0775(18) Uani d . 1 . . C
H30 0.3946 0.704 0.0733 0.093 Uiso calc R 1 . . H
C31 0.5799(8) 0.7209(4) 0.0496(3) 0.0761(18) Uani d . 1 . . C
C32 0.6902(7) 0.7816(5) 0.0617(3) 0.0751(17) Uani d . 1 . . C
H32 0.7662 0.7657 0.0419 0.09 Uiso calc R 1 . . H
C33 0.6904(5) 0.8656(4) 0.1026(3) 0.0635(14) Uani d . 1 . . C
H33 0.7649 0.9066 0.1094 0.076 Uiso calc R 1 . . H
C34 0.5829(9) 0.6280(5) 0.0055(4) 0.120(3) Uani d . 1 . . C
H34A 0.6673 0.6235 -0.0117 0.18 Uiso calc R 1 . . H
H34B 0.5119 0.6304 -0.0338 0.18 Uiso calc R 1 . . H
H34C 0.5713 0.5714 0.034 0.18 Uiso calc R 1 . . H

loop_
_atom_site_aniso_label
_atom_site_aniso_U_11
_atom_site_aniso_U_22
_atom_site_aniso_U_33
_atom_site_aniso_U_12
_atom_site_aniso_U_13
_atom_site_aniso_U_23
Br1 0.1023(5) 0.0707(4) 0.0578(3) 0.0026(4) 0.0125(3) 0.0143(3)
O1 0.051(2) 0.080(3) 0.075(2) -0.002(2) 0.0210(19) 0.010(2)
C1 0.058(4) 0.055(3) 0.052(3) -0.006(3) 0.009(3) 0.000(3)
N2 0.049(3) 0.051(3) 0.064(3) 0.006(2) 0.014(2) 0.003(2)
N3 0.047(3) 0.049(3) 0.059(2) 0.002(2) 0.013(2) 0.003(2)
C4 0.053(3) 0.038(3) 0.045(3) -0.002(2) 0.009(2) -0.003(2)
C5 0.042(3) 0.045(3) 0.048(3) -0.001(2) 0.005(2) -0.001(2)
N6 0.061(3) 0.050(2) 0.052(2) -0.013(2) 0.007(2) 0.002(2)
N7 0.070(3) 0.050(2) 0.054(2) -0.006(2) 0.014(2) 0.002(2)
C8 0.062(3) 0.052(3) 0.049(3) 0.001(3) 0.013(3) 0.012(3)
C9 0.049(3) 0.055(3) 0.046(3) -0.003(3) 0.005(2) -0.001(2)
C10 0.061(4) 0.056(3) 0.065(3) 0.007(3) 0.013(3) 0.000(3)
C11 0.073(4) 0.066(4) 0.103(5) 0.021(3) 0.031(4) 0.018(4)
C12 0.113(6) 0.070(5) 0.147(7) 0.022(4) 0.029(5) 0.035(5)
C13 0.106(6) 0.099(6) 0.171(8) 0.055(5) 0.038(6) 0.048(6)
C14 0.087(5) 0.097(6) 0.164(8) 0.040(5) 0.033(5) 0.032(5)
C15 0.058(4) 0.092(5) 0.101(5) 0.016(4) 0.021(3) 0.015(4)
C16 0.047(3) 0.047(3) 0.051(3) 0.005(3) 0.013(2) -0.008(2)
C17 0.063(4) 0.050(3) 0.065(3) 0.005(3) 0.010(3) -0.003(3)
C18 0.072(4) 0.061(4) 0.086(4) 0.019(3) 0.011(3) -0.014(3)
C19 0.059(4) 0.102(5) 0.088(4) 0.013(4) 0.012(3) -0.017(4)
C20 0.063(4) 0.082(5) 0.113(5) -0.004(4) 0.028(4) -0.005(4)
C21 0.061(4) 0.060(3) 0.090(4) -0.005(3) 0.020(3) -0.007(3)
C22 0.044(3) 0.052(3) 0.058(3) -0.005(3) 0.006(2) -0.003(3)
C23 0.058(4) 0.061(4) 0.072(4) -0.008(3) 0.005(3) -0.001(3)
C24 0.085(5) 0.075(4) 0.095(5) -0.030(4) 0.000(4) -0.012(4)
C25 0.085(5) 0.091(5) 0.076(4) -0.023(4) -0.014(3) -0.018(4)
Br2 0.090(4) 0.133(6) 0.065(3) -0.053(4) 0.000(3) -0.024(4)
C26 0.071(4) 0.089(5) 0.062(4) 0.000(4) -0.005(3) 0.002(3)
C27 0.072(4) 0.055(3) 0.066(4) -0.009(3) 0.003(3) -0.003(3)
C28 0.060(3) 0.052(3) 0.045(3) -0.001(3) 0.005(2) 0.004(3)
C29 0.069(4) 0.060(3) 0.060(3) -0.016(3) 0.013(3) -0.001(3)
C30 0.119(5) 0.057(4) 0.055(3) -0.036(4) 0.006(4) 0.005(3)
C31 0.124(6) 0.054(4) 0.050(3) 0.001(4) 0.010(4) 0.002(3)
C32 0.094(5) 0.072(4) 0.062(4) 0.017(4) 0.017(3) -0.006(3)
C33 0.066(4) 0.062(4) 0.063(3) -0.005(3) 0.008(3) -0.004(3)
C34 0.211(8) 0.070(4) 0.077(4) 0.003(5) 0.013(5) -0.024(4)

loop_
_atom_type_symbol
_atom_type_description
_atom_type_scat_dispersion_real
_atom_type_scat_dispersion_imag
_atom_type_scat_source
C C 0.0033 0.0016 'International Tables Vol C Tables 4.2.6.8 and 6.1.1.4'
H H 0 0 'International Tables Vol C Tables 4.2.6.8 and 6.1.1.4'
N N 0.0061 0.0033 'International Tables Vol C Tables 4.2.6.8 and 6.1.1.4'
O O 0.0106 0.006 'International Tables Vol C Tables 4.2.6.8 and 6.1.1.4'
Br Br -0.2901 2.4595 'International Tables Vol C Tables 4.2.6.8 and 6.1.1.4'

loop_
_geom_angle_atom_site_label_1
_geom_angle_atom_site_label_2
_geom_angle_atom_site_label_3
_geom_angle
O1 C1 N2 128.7(5)
O1 C1 C5 127.4(5)
N2 C1 C5 103.9(4)
C1 N2 N3 113.2(4)
C1 N2 C10 128.7(4)
N3 N2 C10 117.6(4)
C4 N3 N2 109.3(4)
N3 C4 C16 120.4(4)
N3 C4 C5 111.2(4)
C16 C4 C5 128.1(4)
N6 C5 C4 120.2(4)
N6 C5 C1 111.4(4)
C4 C5 C1 101.9(4)
N6 C5 C9 101.0(4)
C4 C5 C9 109.6(4)
C1 C5 C9 113.2(4)
N7 N6 C22 116.4(4)
N7 N6 C5 110.4(4)
C22 N6 C5 123.8(4)
C8 N7 N6 107.6(4)
N7 C8 C9 116.6(4)
N7 C8 Br1 120.6(4)
C9 C8 Br1 122.3(4)
C8 C9 C28 119.2(4)
C8 C9 C5 98.5(4)
C28 C9 C5 116.3(4)
C8 C9 H9 107.3
C28 C9 H9 107.3
C5 C9 H9 107.3
C15 C10 C11 120.8(5)
C15 C10 N2 120.7(5)
C11 C10 N2 118.4(5)
C10 C11 C12 118.7(6)
C10 C11 H11 120.6
C12 C11 H11 120.6
C13 C12 C11 120.6(7)
C13 C12 H12 119.7
C11 C12 H12 119.7
C14 C13 C12 120.1(7)
C14 C13 H13 120
C12 C13 H13 120
C13 C14 C15 121.2(7)
C13 C14 H14 119.4
C15 C14 H14 119.4
C10 C15 C14 118.5(6)
C10 C15 H15 120.7
C14 C15 H15 120.7
C17 C16 C21 118.4(5)
C17 C16 C4 122.0(5)
C21 C16 C4 119.6(5)
C18 C17 C16 119.6(5)
C18 C17 H17 120.2
C16 C17 H17 120.2
C19 C18 C17 122.3(6)
C19 C18 H18 118.9
C17 C18 H18 118.9
C18 C19 C20 117.9(6)
C18 C19 H19 121.1
C20 C19 H19 121.1
C21 C20 C19 122.0(6)
C21 C20 H20 119
C19 C20 H20 119
C20 C21 C16 119.8(5)
C20 C21 H21 120.1
C16 C21 H21 120.1
C23 C22 C27 117.9(5)
C23 C22 N6 121.4(5)
C27 C22 N6 120.5(4)
C22 C23 C24 120.9(5)
C22 C23 H23 119.6
C24 C23 H23 119.6
C25 C24 C23 120.2(6)
C25 C24 H24 119.9
C23 C24 H24 119.9
C26 C25 C24 120.2(6)
C26 C25 Br2 119.8(6)
C24 C25 Br2 119.8(6)
C26 C25 H25 119.9
C24 C25 H25 119.9
Br2 C25 H25 3.4
C25 C26 C27 120.3(6)
C25 C26 H26 119.9
C27 C26 H26 119.9
C26 C27 C22 120.5(5)
C26 C27 H27 119.8
C22 C27 H27 119.8
C29 C28 C33 119.3(5)
C29 C28 C9 119.0(5)
C33 C28 C9 121.7(5)
C28 C29 C30 120.5(5)
C28 C29 H29 119.8
C30 C29 H29 119.8
C31 C30 C29 121.0(6)
C31 C30 H30 119.5
C29 C30 H30 119.5
C30 C31 C32 118.4(5)
C30 C31 C34 121.1(7)
C32 C31 C34 120.5(7)
C31 C32 C33 121.4(6)
C31 C32 H32 119.3
C33 C32 H32 119.3
C32 C33 C28 119.4(5)
C32 C33 H33 120.3
C28 C33 H33 120.3
C31 C34 H34A 109.5
C31 C34 H34B 109.5
H34A C34 H34B 109.5
C31 C34 H34C 109.5
H34A C34 H34C 109.5
H34B C34 H34C 109.5

loop_
_geom_bond_atom_site_label_1
_geom_bond_atom_site_label_2
_geom_bond_site_symmetry_2
_geom_bond_distance
_geom_bond_publ_flag
Br1 C8 . 1.878(5) ?
O1 C1 . 1.198(5) ?
C1 N2 . 1.389(6) ?
C1 C5 . 1.543(6) ?
N2 N3 . 1.397(5) ?
N2 C10 . 1.441(6) ?
N3 C4 . 1.298(6) ?
C4 C16 . 1.450(6) ?
C4 C5 . 1.512(6) ?
C5 N6 . 1.478(6) ?
C5 C9 . 1.567(6) ?
N6 N7 . 1.398(5) ?
N6 C22 . 1.404(6) ?
N7 C8 . 1.257(6) ?
C8 C9 . 1.497(7) ?
C9 C28 . 1.522(6) ?
C9 H9 . 0.98 ?
C10 C15 . 1.375(7) ?
C10 C11 . 1.377(7) ?
C11 C12 . 1.395(8) ?
C11 H11 . 0.93 ?
C12 C13 . 1.357(9) ?
C12 H12 . 0.93 ?
C13 C14 . 1.351(9) ?
C13 H13 . 0.93 ?
C14 C15 . 1.390(8) ?
C14 H14 . 0.93 ?
C15 H15 . 0.93 ?
C16 C17 . 1.391(7) ?
C16 C21 . 1.393(7) ?
C17 C18 . 1.366(7) ?
C17 H17 . 0.93 ?
C18 C19 . 1.364(8) ?
C18 H18 . 0.93 ?
C19 C20 . 1.366(8) ?
C19 H19 . 0.93 ?
C20 C21 . 1.366(7) ?
C20 H20 . 0.93 ?
C21 H21 . 0.93 ?
C22 C23 . 1.377(7) ?
C22 C27 . 1.390(7) ?
C23 C24 . 1.379(7) ?
C23 H23 . 0.93 ?
C24 C25 . 1.362(8) ?
C24 H24 . 0.93 ?
C25 C26 . 1.353(8) ?
C25 Br2 . 1.707(8) ?
C25 H25 . 0.93 ?
C26 C27 . 1.383(7) ?
C26 H26 . 0.93 ?
C27 H27 . 0.93 ?
C28 C29 . 1.372(7) ?
C28 C33 . 1.391(7) ?
C29 C30 . 1.380(7) ?
C29 H29 . 0.93 ?
C30 C31 . 1.376(8) ?
C30 H30 . 0.93 ?
C31 C32 . 1.378(8) ?
C31 C34 . 1.521(8) ?
C32 C33 . 1.384(7) ?
C32 H32 . 0.93 ?
C33 H33 . 0.93 ?
C34 H34A . 0.96 ?
C34 H34B . 0.96 ?
C34 H34C . 0.96 ?

loop_
_geom_hbond_atom_site_label_D
_geom_hbond_atom_site_label_H
_geom_hbond_atom_site_label_A
_geom_hbond_distance_DH
_geom_hbond_distance_HA
_geom_hbond_distance_DA
_geom_hbond_angle_DHA
C15 H15 O1 0.93 2.35 2.967(7) 124
C11 H11 N3 0.93 2.39 2.742(7) 102

loop_
_geom_torsion_atom_site_label_1
_geom_torsion_atom_site_label_2
_geom_torsion_atom_site_label_3
_geom_torsion_atom_site_label_4
_geom_torsion
O1 C1 N2 N3 175.3(5)
C5 C1 N2 N3 -4.4(5)
O1 C1 N2 C10 4.4(8)
C5 C1 N2 C10 -175.2(4)
C1 N2 N3 C4 -0.2(5)
C10 N2 N3 C4 171.7(4)
N2 N3 C4 C16 178.9(4)
N2 N3 C4 C5 5.0(5)
N3 C4 C5 N6 -131.0(4)
C16 C4 C5 N6 55.7(6)
N3 C4 C5 C1 -7.3(5)
C16 C4 C5 C1 179.4(4)
N3 C4 C5 C9 112.8(4)
C16 C4 C5 C9 -60.5(6)
O1 C1 C5 N6 -43.7(7)
N2 C1 C5 N6 136.0(4)
O1 C1 C5 C4 -173.1(5)
N2 C1 C5 C4 6.6(4)
O1 C1 C5 C9 69.4(6)
N2 C1 C5 C9 -110.9(4)
C4 C5 N6 N7 -143.6(4)
C1 C5 N6 N7 97.4(4)
C9 C5 N6 N7 -23.1(5)
C4 C5 N6 C22 71.3(6)
C1 C5 N6 C22 -47.7(6)
C9 C5 N6 C22 -168.2(4)
C22 N6 N7 C8 161.7(4)
C5 N6 N7 C8 13.7(5)
N6 N7 C8 C9 3.1(6)
N6 N7 C8 Br1 174.8(3)
N7 C8 C9 C28 -143.6(5)
Br1 C8 C9 C28 44.9(6)
N7 C8 C9 C5 -16.9(6)
Br1 C8 C9 C5 171.6(3)
N6 C5 C9 C8 21.8(4)
C4 C5 C9 C8 149.6(4)
C1 C5 C9 C8 -97.4(4)
N6 C5 C9 C28 150.4(4)
C4 C5 C9 C28 -81.8(5)
C1 C5 C9 C28 31.2(6)
C1 N2 C10 C15 -11.4(8)
N3 N2 C10 C15 178.1(5)
C1 N2 C10 C11 170.8(5)
N3 N2 C10 C11 0.4(7)
C15 C10 C11 C12 0.9(9)
N2 C10 C11 C12 178.7(6)
C10 C11 C12 C13 -0.1(11)
C11 C12 C13 C14 -1.2(13)
C12 C13 C14 C15 1.7(14)
C11 C10 C15 C14 -0.5(9)
N2 C10 C15 C14 -178.1(6)
C13 C14 C15 C10 -0.9(12)
N3 C4 C16 C17 163.2(5)
C5 C4 C16 C17 -24.1(7)
N3 C4 C16 C21 -16.5(7)
C5 C4 C16 C21 156.2(5)
C21 C16 C17 C18 0.6(8)
C4 C16 C17 C18 -179.1(4)
C16 C17 C18 C19 -0.5(9)
C17 C18 C19 C20 0.3(9)
C18 C19 C20 C21 -0.3(10)
C19 C20 C21 C16 0.4(10)
C17 C16 C21 C20 -0.6(8)
C4 C16 C21 C20 179.1(5)
N7 N6 C22 C23 16.4(7)
C5 N6 C22 C23 159.7(4)
N7 N6 C22 C27 -168.2(4)
C5 N6 C22 C27 -24.9(7)
C27 C22 C23 C24 -0.5(8)
N6 C22 C23 C24 175.0(5)
C22 C23 C24 C25 0.1(9)
C23 C24 C25 C26 0.4(10)
C23 C24 C25 Br2 -175.7(5)
C24 C25 C26 C27 -0.4(10)
Br2 C25 C26 C27 175.6(6)
C25 C26 C27 C22 0.0(9)
C23 C22 C27 C26 0.4(8)
N6 C22 C27 C26 -175.1(5)
C8 C9 C28 C29 -142.4(5)
C5 C9 C28 C29 99.8(5)
C8 C9 C28 C33 35.7(7)
C5 C9 C28 C33 -82.1(6)
C33 C28 C29 C30 1.5(7)
C9 C28 C29 C30 179.7(4)
C28 C29 C30 C31 -1.2(8)
C29 C30 C31 C32 1.0(8)
C29 C30 C31 C34 178.7(5)
C30 C31 C32 C33 -1.2(8)
C34 C31 C32 C33 -178.9(5)
C31 C32 C33 C28 1.6(8)
C29 C28 C33 C32 -1.7(7)
C9 C28 C33 C32 -179.8(5)
